data_4128702
loop_
_publ_author_name
'Kim, Dongyoung'
'Rahaman, S. M. Wahidur'
'Mercado, Brandon Q.'
'Poli, Rinaldo'
'Holland, Patrick L.'

_publ_section_title
;
 Roles of Iron Complexes in Catalytic Radical Alkene Cross-Coupling: A
 Computational and Mechanistic Study.
;
_journal_issue 18
_journal_name_full 'Journal of the American Chemical Society'
_journal_page_first 7473
_journal_page_last 7485
_journal_paper_doi 10.1021/jacs.9b02117
_journal_volume 141
_journal_year 2019
_chemical_formula_moiety 'C24 H38 Fe2 O10'
_chemical_formula_sum 'C24 H38 Fe2 O10'
_chemical_formula_weight 598.24
_space_group_crystal_system triclinic
_space_group_IT_number 2
_space_group_name_Hall '-P 1'
_space_group_name_H-M_alt 'P -1'
_atom_sites_solution_hydrogens geom
_atom_sites_solution_primary SHELXT
_atom_sites_solution_secondary difmap
_audit_creation_method SHELXL-2014/7
_cell_angle_alpha 68.047(4)
_cell_angle_beta 81.979(3)
_cell_angle_gamma 65.376(3)
_cell_formula_units_Z 1
_cell_length_a 8.3679(2)
_cell_length_b 9.3117(4)
_cell_length_c 10.5715(4)
_cell_measurement_reflns_used 10862
_cell_measurement_temperature 93(2)
_cell_measurement_theta_max 27.4600
_cell_measurement_theta_min 3.3460
_cell_volume 694.39(5)
_computing_cell_refinement 'CrysAlisPro 1.171.39.28e (Rigaku OD, 2015)'
_computing_data_collection 'CrysAlisPro 1.171.39.28e (Rigaku OD, 2015)'
_computing_data_reduction 'CrysAlisPro 1.171.39.28e (Rigaku OD, 2015)'
_computing_molecular_graphics
; 
Dolomanov, O.V.; Bourhis, L.J.; Gildea, R.J.; Howard, J.A.K.; Puschmann, H., 
OLEX2: A complete structure solution, refinement and analysis program 
(2009). J. Appl. Cryst., 42, 339-341. 
;
_computing_publication_material 'CIFTAB-2014/2 (Sheldrick, 2014)'
_computing_structure_refinement 'SHELXL-2014/7 (Sheldrick, 2014)'
_computing_structure_solution 'SHELXT-2014/5 (Sheldrick, 2014)'
_diffrn_ambient_temperature 93(2)
_diffrn_detector_area_resol_mean 5.8
_diffrn_measured_fraction_theta_full 0.998
_diffrn_measured_fraction_theta_max 0.999
_diffrn_measurement_device_type 'Dectris Pilatus 3R'
_diffrn_measurement_method \w
_diffrn_radiation_type MoK\a
_diffrn_radiation_wavelength 0.71073
_diffrn_reflns_av_R_equivalents 0.0241
_diffrn_reflns_av_unetI/netI 0.0176
_diffrn_reflns_Laue_measured_fraction_full 0.998
_diffrn_reflns_Laue_measured_fraction_max 0.999
_diffrn_reflns_limit_h_max 10
_diffrn_reflns_limit_h_min -10
_diffrn_reflns_limit_k_max 12
_diffrn_reflns_limit_k_min -12
_diffrn_reflns_limit_l_max 13
_diffrn_reflns_limit_l_min -13
_diffrn_reflns_number 16738
_diffrn_reflns_point_group_measured_fraction_full 0.998
_diffrn_reflns_point_group_measured_fraction_max 0.999
_diffrn_reflns_theta_full 25.242
_diffrn_reflns_theta_max 27.473
_diffrn_reflns_theta_min 2.883
_diffrn_source 'microfocus rotating anode'
_exptl_absorpt_coefficient_mu 1.095
_exptl_absorpt_correction_T_max 1.00000
_exptl_absorpt_correction_T_min 0.91116
_exptl_absorpt_correction_type multi-scan
_exptl_absorpt_process_details
; 
CrysAlisPro 1.171.39.28e (Rigaku Oxford Diffraction, 2015) 
Empirical absorption correction using spherical harmonics, 
 implemented in SCALE3 ABSPACK scaling algorithm. 
;
_exptl_crystal_colour Red
_exptl_crystal_density_diffrn 1.431
_exptl_crystal_description Block
_exptl_crystal_F_000 314
_exptl_crystal_size_max 0.200
_exptl_crystal_size_mid 0.200
_exptl_crystal_size_min 0.200
_refine_diff_density_max 0.352
_refine_diff_density_min -0.376
_refine_diff_density_rms 0.052
_refine_ls_extinction_method none
_refine_ls_goodness_of_fit_ref 1.105
_refine_ls_hydrogen_treatment constr
_refine_ls_matrix_type full
_refine_ls_number_parameters 168
_refine_ls_number_reflns 3186
_refine_ls_number_restraints 0
_refine_ls_restrained_S_all 1.105
_refine_ls_R_factor_all 0.0244
_refine_ls_R_factor_gt 0.0229
_refine_ls_shift/su_max 0.001
_refine_ls_shift/su_mean 0.000
_refine_ls_structure_factor_coef Fsqd
_refine_ls_weighting_details 'w=1/[\s^2^(Fo^2^)+(0.0268P)^2^+0.3764P] where P=(Fo^2^+2Fc^2^)/3'
_refine_ls_weighting_scheme calc
_refine_ls_wR_factor_gt 0.0618
_refine_ls_wR_factor_ref 0.0623
_reflns_Friedel_coverage 0.000
_reflns_number_gt 3012
_reflns_number_total 3186
_reflns_threshold_expression 'I > 2\s(I)'
_cod_data_source_file ja9b02117_si_002.cif
_cod_data_source_block 007c-17053
_cod_database_code 4128702
_shelx_shelxl_version_number 2014/7
_shelx_space_group_comment
; 
The symmetry employed for this shelxl refinement is uniquely defined 
by the following loop, which should always be used as a source of 
symmetry information in preference to the above space-group names. 
They are only intended as comments. 
;
_shelx_estimated_absorpt_t_min 0.811
_shelx_estimated_absorpt_t_max 0.811

loop_
_space_group_symop_operation_xyz
'x, y, z'
'-x, -y, -z'

loop_
_atom_site_label
_atom_site_type_symbol
_atom_site_fract_x
_atom_site_fract_y
_atom_site_fract_z
_atom_site_U_iso_or_equiv
_atom_site_adp_type
_atom_site_occupancy
_atom_site_site_symmetry_order
_atom_site_calc_flag
_atom_site_refinement_flags_posn
_atom_site_refinement_flags_adp
Fe1 Fe 0.53185(2) 0.59035(2) 0.84656(2) 0.01200(7) Uani 1 1 d . .
O11 O 0.27816(12) 0.68599(12) 0.78512(10) 0.0168(2) Uani 1 1 d . .
O21 O 0.52589(13) 0.82300(12) 0.74557(10) 0.0190(2) Uani 1 1 d . .
C11 C -0.01234(19) 0.8678(2) 0.70373(16) 0.0240(3) Uani 1 1 d . .
H11A H -0.0176 0.8016 0.6521 0.036 Uiso 1 1 calc R U
H11B H -0.0793 0.9879 0.6545 0.036 Uiso 1 1 calc R U
H11C H -0.0629 0.8338 0.7938 0.036 Uiso 1 1 calc R U
C21 C 0.17691(18) 0.83693(18) 0.72027(13) 0.0167(3) Uani 1 1 d . .
C31 C 0.2301(2) 0.97198(18) 0.66600(15) 0.0224(3) Uani 1 1 d . .
H31 H 0.1457 1.0793 0.6152 0.027 Uiso 1 1 calc R U
C41 C 0.3988(2) 0.95929(18) 0.68168(14) 0.0185(3) Uani 1 1 d . .
C51 C 0.4402(2) 1.11434(19) 0.62257(16) 0.0276(3) Uani 1 1 d . .
H51A H 0.4489 1.1507 0.6962 0.041 Uiso 1 1 calc R U
H51B H 0.3465 1.2050 0.5581 0.041 Uiso 1 1 calc R U
H51C H 0.5522 1.0880 0.5750 0.041 Uiso 1 1 calc R U
O12 O 0.59460(12) 0.51164(13) 0.68664(10) 0.0167(2) Uani 1 1 d . .
O22 O 0.79189(12) 0.51602(13) 0.87393(10) 0.0167(2) Uani 1 1 d . .
C12 C 0.74544(19) 0.40143(19) 0.51530(15) 0.0208(3) Uani 1 1 d . .
H12A H 0.7162 0.3023 0.5457 0.031 Uiso 1 1 calc R U
H12B H 0.8622 0.3746 0.4748 0.031 Uiso 1 1 calc R U
H12C H 0.6580 0.4951 0.4471 0.031 Uiso 1 1 calc R U
C22 C 0.74519(18) 0.45132(16) 0.63573(13) 0.0140(2) Uani 1 1 d . .
C32 C 0.90360(18) 0.42463(18) 0.68666(14) 0.0182(3) Uani 1 1 d . .
H32 H 1.0071 0.3867 0.6375 0.022 Uiso 1 1 calc R U
C42 C 0.92054(17) 0.45018(16) 0.80642(14) 0.0142(3) Uani 1 1 d . .
C52 C 1.10137(18) 0.39277(19) 0.86183(15) 0.0193(3) Uani 1 1 d . .
H52A H 1.1353 0.4890 0.8332 0.029 Uiso 1 1 calc R U
H52B H 1.1855 0.3062 0.8268 0.029 Uiso 1 1 calc R U
H52C H 1.1013 0.3456 0.9617 0.029 Uiso 1 1 calc R U
O13 O 0.52125(12) 0.37557(11) 0.97488(9) 0.01358(19) Uani 1 1 d . .
C13 C 0.53949(18) 0.23347(17) 0.94378(14) 0.0172(3) Uani 1 1 d . .
H13A H 0.4955 0.2721 0.8496 0.021 Uiso 1 1 calc R U
H13B H 0.4668 0.1770 1.0066 0.021 Uiso 1 1 calc R U
C23 C 0.7290(2) 0.10807(18) 0.95638(16) 0.0247(3) Uani 1 1 d . .
H23A H 0.8011 0.1632 0.8935 0.037 Uiso 1 1 calc R U
H23B H 0.7364 0.0127 0.9336 0.037 Uiso 1 1 calc R U
H23C H 0.7720 0.0672 1.0501 0.037 Uiso 1 1 calc R U

loop_
_atom_site_aniso_label
_atom_site_aniso_U_11
_atom_site_aniso_U_22
_atom_site_aniso_U_33
_atom_site_aniso_U_23
_atom_site_aniso_U_13
_atom_site_aniso_U_12
Fe1 0.01050(10) 0.01279(11) 0.01167(10) -0.00486(7) -0.00011(7) -0.00306(7)
O11 0.0131(4) 0.0153(5) 0.0188(5) -0.0040(4) -0.0027(4) -0.0035(4)
O21 0.0204(5) 0.0171(5) 0.0181(5) -0.0031(4) -0.0003(4) -0.0088(4)
C11 0.0151(7) 0.0247(8) 0.0276(8) -0.0119(6) -0.0048(6) 0.0003(6)
C21 0.0159(6) 0.0195(7) 0.0126(6) -0.0086(5) -0.0017(5) -0.0019(5)
C31 0.0248(7) 0.0142(7) 0.0212(7) -0.0037(6) -0.0067(6) -0.0014(6)
C41 0.0284(7) 0.0159(7) 0.0116(6) -0.0059(5) 0.0023(5) -0.0089(6)
C51 0.0404(9) 0.0187(7) 0.0246(8) -0.0056(6) 0.0012(7) -0.0145(7)
O12 0.0137(4) 0.0238(5) 0.0147(5) -0.0098(4) 0.0005(3) -0.0066(4)
O22 0.0123(4) 0.0234(5) 0.0162(5) -0.0103(4) 0.0005(4) -0.0060(4)
C12 0.0209(7) 0.0270(8) 0.0190(7) -0.0136(6) 0.0019(5) -0.0093(6)
C22 0.0180(6) 0.0126(6) 0.0119(6) -0.0039(5) 0.0011(5) -0.0070(5)
C32 0.0137(6) 0.0234(7) 0.0202(7) -0.0126(6) 0.0042(5) -0.0066(5)
C42 0.0132(6) 0.0132(6) 0.0164(6) -0.0040(5) 0.0003(5) -0.0063(5)
C52 0.0122(6) 0.0231(7) 0.0238(7) -0.0105(6) -0.0016(5) -0.0054(5)
O13 0.0151(4) 0.0107(4) 0.0142(4) -0.0065(4) 0.0010(3) -0.0028(4)
C13 0.0211(7) 0.0171(7) 0.0183(6) -0.0097(5) 0.0009(5) -0.0094(6)
C23 0.0300(8) 0.0142(7) 0.0242(8) -0.0092(6) 0.0046(6) -0.0025(6)

loop_
_atom_type_symbol
_atom_type_description
_atom_type_scat_dispersion_real
_atom_type_scat_dispersion_imag
_atom_type_scat_source
C C 0.0033 0.0016 'International Tables Vol C Tables 4.2.6.8 and 6.1.1.4'
H H 0.0000 0.0000 'International Tables Vol C Tables 4.2.6.8 and 6.1.1.4'
Fe Fe 0.3463 0.8444 'International Tables Vol C Tables 4.2.6.8 and 6.1.1.4'
O O 0.0106 0.0060 'International Tables Vol C Tables 4.2.6.8 and 6.1.1.4'

loop_
_geom_angle_atom_site_label_1
_geom_angle_atom_site_label_2
_geom_angle_atom_site_label_3
_geom_angle
_geom_angle_site_symmetry_1
_geom_angle_site_symmetry_3
O13 Fe1 O13 75.83(4) . 2_667
O13 Fe1 O12 93.92(4) . .
O13 Fe1 O12 169.53(4) 2_667 .
O13 Fe1 O21 169.42(4) . .
O13 Fe1 O21 93.71(4) 2_667 .
O12 Fe1 O21 96.59(4) . .
O13 Fe1 O22 95.21(4) . .
O13 Fe1 O22 91.76(4) 2_667 .
O12 Fe1 O22 87.01(4) . .
O21 Fe1 O22 86.51(4) . .
O13 Fe1 O11 92.77(4) . .
O13 Fe1 O11 95.89(4) 2_667 .
O12 Fe1 O11 86.59(4) . .
O21 Fe1 O11 86.71(4) . .
O22 Fe1 O11 170.09(4) . .
C21 O11 Fe1 129.88(9) . .
C41 O21 Fe1 129.92(9) . .
C21 C11 H11A 109.5 . .
C21 C11 H11B 109.5 . .
H11A C11 H11B 109.5 . .
C21 C11 H11C 109.5 . .
H11A C11 H11C 109.5 . .
H11B C11 H11C 109.5 . .
O11 C21 C31 124.26(13) . .
O11 C21 C11 116.07(13) . .
C31 C21 C11 119.67(13) . .
C41 C31 C21 124.34(13) . .
C41 C31 H31 117.8 . .
C21 C31 H31 117.8 . .
O21 C41 C31 124.67(13) . .
O21 C41 C51 115.42(13) . .
C31 C41 C51 119.91(13) . .
C41 C51 H51A 109.5 . .
C41 C51 H51B 109.5 . .
H51A C51 H51B 109.5 . .
C41 C51 H51C 109.5 . .
H51A C51 H51C 109.5 . .
H51B C51 H51C 109.5 . .
C22 O12 Fe1 129.68(9) . .
C42 O22 Fe1 129.87(9) . .
C22 C12 H12A 109.5 . .
C22 C12 H12B 109.5 . .
H12A C12 H12B 109.5 . .
C22 C12 H12C 109.5 . .
H12A C12 H12C 109.5 . .
H12B C12 H12C 109.5 . .
O12 C22 C32 124.61(12) . .
O12 C22 C12 115.81(12) . .
C32 C22 C12 119.54(12) . .
C22 C32 C42 124.26(12) . .
C22 C32 H32 117.9 . .
C42 C32 H32 117.9 . .
O22 C42 C32 124.23(12) . .
O22 C42 C52 116.77(12) . .
C32 C42 C52 118.98(12) . .
C42 C52 H52A 109.5 . .
C42 C52 H52B 109.5 . .
H52A C52 H52B 109.5 . .
C42 C52 H52C 109.5 . .
H52A C52 H52C 109.5 . .
H52B C52 H52C 109.5 . .
C13 O13 Fe1 127.45(8) . .
C13 O13 Fe1 128.32(8) . 2_667
Fe1 O13 Fe1 104.17(4) . 2_667
O13 C13 C23 111.85(11) . .
O13 C13 H13A 109.2 . .
C23 C13 H13A 109.2 . .
O13 C13 H13B 109.2 . .
C23 C13 H13B 109.2 . .
H13A C13 H13B 107.9 . .
C13 C23 H23A 109.5 . .
C13 C23 H23B 109.5 . .
H23A C23 H23B 109.5 . .
C13 C23 H23C 109.5 . .
H23A C23 H23C 109.5 . .
H23B C23 H23C 109.5 . .

loop_
_geom_bond_atom_site_label_1
_geom_bond_atom_site_label_2
_geom_bond_distance
_geom_bond_site_symmetry_2
Fe1 O13 1.9834(9) .
Fe1 O13 1.9893(9) 2_667
Fe1 O12 2.0072(9) .
Fe1 O21 2.0078(10) .
Fe1 O22 2.0171(9) .
Fe1 O11 2.0244(9) .
O11 C21 1.2699(17) .
O21 C41 1.2778(17) .
C11 C21 1.5106(19) .
C11 H11A 0.9800 .
C11 H11B 0.9800 .
C11 H11C 0.9800 .
C21 C31 1.402(2) .
C31 C41 1.395(2) .
C31 H31 0.9500 .
C41 C51 1.5092(19) .
C51 H51A 0.9800 .
C51 H51B 0.9800 .
C51 H51C 0.9800 .
O12 C22 1.2806(16) .
O22 C42 1.2676(16) .
C12 C22 1.5090(18) .
C12 H12A 0.9800 .
C12 H12B 0.9800 .
C12 H12C 0.9800 .
C22 C32 1.3905(19) .
C32 C42 1.4081(19) .
C32 H32 0.9500 .
C42 C52 1.5026(18) .
C52 H52A 0.9800 .
C52 H52B 0.9800 .
C52 H52C 0.9800 .
O13 C13 1.4231(16) .
O13 Fe1 1.9894(9) 2_667
C13 C23 1.515(2) .
C13 H13A 0.9900 .
C13 H13B 0.9900 .
C23 H23A 0.9800 .
C23 H23B 0.9800 .
C23 H23C 0.9800 .

loop_
_geom_torsion_atom_site_label_1
_geom_torsion_atom_site_label_2
_geom_torsion_atom_site_label_3
_geom_torsion_atom_site_label_4
_geom_torsion
_geom_torsion_site_symmetry_1
Fe1 O11 C21 C31 5.8(2) .
Fe1 O11 C21 C11 -173.69(9) .
O11 C21 C31 C41 -3.1(2) .
C11 C21 C31 C41 176.42(13) .
Fe1 O21 C41 C31 -1.9(2) .
Fe1 O21 C41 C51 177.24(9) .
C21 C31 C41 O21 1.0(2) .
C21 C31 C41 C51 -178.06(14) .
Fe1 O12 C22 C32 1.3(2) .
Fe1 O12 C22 C12 178.98(9) .
O12 C22 C32 C42 4.3(2) .
C12 C22 C32 C42 -173.24(13) .
Fe1 O22 C42 C32 4.4(2) .
Fe1 O22 C42 C52 -174.01(9) .
C22 C32 C42 O22 -7.3(2) .
C22 C32 C42 C52 171.07(13) .
Fe1 O13 C13 C23 90.61(13) .
Fe1 O13 C13 C23 -92.64(13) 2_667
